data_9000895
loop_
_publ_author_name
'Cameron, M.'
'Sueno, S.'
'Papike, J. J.'
'Prewitt, C. T.'

_publ_section_title
;
 High temperature crystal chemistry of K and Na fluor-richterites
 Na fluor-richterite  600C
;
_journal_name_full 'American Mineralogist'
_journal_page_first 924
_journal_page_last 943
_journal_volume 68
_journal_year 1983
_chemical_formula_sum 'Ca2 F2 K4 Mg5 Na2 O22 Si8'
_chemical_name_mineral Fluororichterite
_space_group_IT_number 12
_symmetry_space_group_name_Hall '-I 2y'
_symmetry_space_group_name_H-M 'I 1 2/m 1'
_cell_angle_alpha 90
_cell_angle_beta 106.69
_cell_angle_gamma 90
_cell_length_a 10.008
_cell_length_b 18.087
_cell_length_c 5.278
_cell_formula_units_Z 2
_cell_volume 915.147
_database_code_amcsd 0000914
_diffrn_ambient_temperature 873.15
_exptl_crystal_density_diffrn 3.697
_cod_original_formula_sum 'Si8 Mg5 (Na2 Ca2) K4 O22 F2'
_cod_database_code 9000895

loop_
_space_group_symop_operation_xyz
x,y,z
1/2+x,1/2+y,1/2+z
x,-y,z
1/2+x,1/2-y,1/2+z
-x,y,-z
1/2-x,1/2+y,1/2-z
-x,-y,-z
1/2-x,1/2-y,1/2-z

loop_
_atom_site_aniso_label
_atom_site_aniso_U_11
_atom_site_aniso_U_22
_atom_site_aniso_U_33
_atom_site_aniso_U_12
_atom_site_aniso_U_13
_atom_site_aniso_U_23
Si1 0.01304 0.01220 0.01157 0.00082 0.00385 -0.00029
Si2 0.01290 0.01417 0.01205 0.00215 0.00336 0.00044
Mg1 0.01802 0.01657 0.01390 0.00000 0.00434 0.00000
Mg2 0.01851 0.01778 0.01714 0.00000 0.00422 0.00000
Mg3 0.01827 0.01324 0.01517 0.00000 0.00713 0.00000
Na 0.04374 0.02342 0.02384 0.00000 -0.00582 0.00000
Ca 0.04374 0.02342 0.02384 0.00000 -0.00582 0.00000
K 0.09207 0.07716 0.06808 -0.02610 -0.03195 0.01129
O1 0.01387 0.01631 0.01634 0.00177 0.00399 -0.00090
O2 0.01537 0.02302 0.01511 0.00159 0.00309 -0.00227
F3 0.02574 0.02088 0.02343 0.00000 0.00502 0.00000
O4 0.03004 0.01893 0.02288 0.00994 0.00726 0.00265
O5 0.01916 0.02877 0.01868 0.00119 0.00602 0.00980
O6 0.02134 0.02811 0.01848 -0.00033 0.00701 -0.00944
O7 0.02183 0.01127 0.03464 0.00000 0.00383 0.00000

loop_
_atom_site_label
_atom_site_fract_x
_atom_site_fract_y
_atom_site_fract_z
Si1 0.27989 0.91595 0.98570
Si2 0.28713 0.82960 0.48662
Mg1 0.00000 0.91075 0.50000
Mg2 0.00000 0.82015 0.00000
Mg3 0.00000 0.00000 0.00000
Na 0.00000 0.72360 0.50000
Ca 0.00000 0.72360 0.50000
K 0.47008 0.98846 0.54266
O1 0.11309 0.91558 0.89536
O2 0.11913 0.83233 0.39217
F3 0.10330 0.00000 0.39088
O4 0.36195 0.75264 0.56413
O5 0.34723 0.87170 0.26031
O6 0.34331 0.88220 0.75995
O7 0.34129 0.00000 0.04569

loop_
_cod_related_entry_id
_cod_related_entry_database
_cod_related_entry_code
1 AMCSD 0000914
